data_4311767
loop_
_publ_author_name
'Pablo Albor\'es'
'Leonardo D. Slep'
'Thomas Weyherm\"uller'
'Luis M. Baraldo'

_publ_section_title
;
 Fine Tuning of the Electronic Coupling between Metal Centers in
 Cyano-Bridged Mixed-Valent Trinuclear Complexes
;
_journal_name_full 'Inorganic Chemistry'
_journal_page_first 6762
_journal_page_last 6773
_journal_paper_doi 10.1021/ic0493649
_journal_volume 43
_journal_year 2004
_chemical_formula_structural 4[C24H20P]+,[C48H52Fe2N16Ru]4-,8MeOH,3H2O
_chemical_formula_sum 'C152 H170 Fe2 N16 O11 P4 Ru'
_chemical_formula_weight 2733.69
_chemical_name_systematic
; 
 ? 
;
_space_group_IT_number 14
_symmetry_cell_setting monoclinic
_symmetry_space_group_name_Hall '-P 2ybc'
_symmetry_space_group_name_H-M 'P 1 21/c 1'
_atom_sites_solution_hydrogens geom
_atom_sites_solution_primary direct
_atom_sites_solution_secondary difmap
_audit_creation_method SHELXL
_cell_angle_alpha 90.00
_cell_angle_beta 91.24(1)
_cell_angle_gamma 90.00
_cell_formula_units_Z 2
_cell_length_a 15.631(1)
_cell_length_b 14.562(1)
_cell_length_c 32.643(3)
_cell_measurement_temperature 100(2)
_cell_volume 7428.4(10)
_computing_cell_refinement 'DENZO, Nonius Collect Software'
_computing_data_collection 'DENZO, Nonius Collect Software'
_computing_data_reduction 'DENZO, Nonius Collect Software'
_computing_structure_refinement 'SHELXL-93 (Sheldrick, 1993)'
_computing_structure_solution 'SHELXS-86 (Sheldrick, 1990)'
_diffrn_ambient_temperature 100(2)
_diffrn_measurement_device 'Nonius Kappa-CCD'
_diffrn_measurement_method '379 images at 1 deg. in \w and 150 sec.'
_diffrn_radiation_monochromator graphite
_diffrn_radiation_source 'rotating Mo-anode'
_diffrn_radiation_type MoK\a
_diffrn_radiation_wavelength 0.71073
_diffrn_reflns_av_R_equivalents 0.0676
_diffrn_reflns_av_sigmaI/netI 0.0691
_diffrn_reflns_limit_h_max 22
_diffrn_reflns_limit_h_min -11
_diffrn_reflns_limit_k_max 20
_diffrn_reflns_limit_k_min -20
_diffrn_reflns_limit_l_max 43
_diffrn_reflns_limit_l_min -46
_diffrn_reflns_number 33378
_diffrn_reflns_theta_max 22.50
_diffrn_reflns_theta_min 3.75
_exptl_absorpt_coefficient_mu 0.398
_exptl_absorpt_correction_T_max 0.9806
_exptl_absorpt_correction_T_min 0.9355
_exptl_absorpt_correction_type 'Gaussian, face indexed'
_exptl_crystal_colour green
_exptl_crystal_density_diffrn 1.222
_exptl_crystal_description 'transparent platelet'
_exptl_crystal_F_000 2876
_exptl_crystal_size_max 0.15
_exptl_crystal_size_mid 0.14
_exptl_crystal_size_min 0.05
_refine_diff_density_max 1.176
_refine_diff_density_min -0.523
_refine_diff_density_rms 0.085
_refine_ls_extinction_method none
_refine_ls_goodness_of_fit_all 1.061
_refine_ls_goodness_of_fit_obs 1.141
_refine_ls_matrix_type full
_refine_ls_number_parameters 857
_refine_ls_number_reflns 9440
_refine_ls_number_restraints 159
_refine_ls_restrained_S_all 1.094
_refine_ls_restrained_S_obs 1.133
_refine_ls_R_factor_all 0.1031
_refine_ls_R_factor_obs 0.0732
_refine_ls_shift/esd_max 0.032
_refine_ls_shift/esd_mean 0.001
_refine_ls_structure_factor_coef Fsqd
_refine_ls_weighting_details 'w=1/[\s^2^(Fo^2^)+(0.0856P)^2^+24.4719P] where P=(Fo^2^+2Fc^2^)/3'
_refine_ls_weighting_scheme calc
_refine_ls_wR_factor_all 0.2021
_refine_ls_wR_factor_obs 0.1789
_reflns_number_observed 7060
_reflns_number_total 9494
_reflns_observed_criterion >2sigma(I)
_cod_data_source_file ic0493649si20040516_025652_2.cif
_cod_data_source_block 2
_cod_depositor_comments
;
The following automatic conversions were performed:
'_symmetry_cell_setting' value 'Monoclinic' changed to 'monoclinic'
according to '/home/saulius/struct/CIF-dictionaries/cif_core.dic'
dictionary named 'cif_core.dic' version 2.4.1 from 2010-06-29.

Automatic conversion script
Id: cif_fix_enum 1527 2010-12-29 10:47:43Z saulius 

The following automatic conversions were performed:

'_refine_ls_weighting_scheme' value 'calc
w=1/[\s^2^(Fo^2^)+(0.0856P)^2^+24.4719P] where P=(Fo^2^+2Fc^2^)/3'
was changed to 'calc'. New tag '_refine_ls_weighting_details' was
created. The value of the new tag was set to
'w=1/[\s^2^(Fo^2^)+(0.0856P)^2^+24.4719P] where P=(Fo^2^+2Fc^2^)/3'.

Automatic conversion script
Id: cif_fix_values 3143 2015-03-26 13:38:13Z robertas 
;
_cod_database_code 4311767

loop_
_symmetry_equiv_pos_as_xyz
'x, y, z'
'-x, y+1/2, -z+1/2'
'-x, -y, -z'
'x, -y-1/2, z-1/2'

loop_
_atom_site_aniso_label
_atom_site_aniso_U_11
_atom_site_aniso_U_22
_atom_site_aniso_U_33
_atom_site_aniso_U_23
_atom_site_aniso_U_13
_atom_site_aniso_U_12
Ru1 0.0409(4) 0.0233(4) 0.0276(4) -0.0026(3) 0.0087(3) 0.0021(3)
Fe1 0.0409(6) 0.0243(5) 0.0320(5) -0.0014(4) 0.0034(4) 0.0033(4)
N1 0.043(3) 0.021(3) 0.040(3) -0.002(2) 0.015(3) 0.003(2)
C2 0.069(5) 0.022(4) 0.048(4) -0.005(3) 0.020(4) -0.002(4)
C3 0.058(5) 0.032(4) 0.078(6) -0.006(4) 0.040(4) -0.001(4)
C4 0.069(6) 0.026(4) 0.074(6) 0.013(4) 0.043(5) 0.016(4)
C5 0.086(6) 0.036(4) 0.043(4) 0.018(3) 0.027(4) 0.028(4)
C6 0.067(5) 0.031(4) 0.036(4) 0.010(3) 0.020(4) 0.019(3)
N11 0.047(3) 0.027(3) 0.026(3) -0.002(2) 0.011(2) 0.002(3)
C12 0.052(4) 0.028(4) 0.030(3) -0.001(3) 0.007(3) 0.001(3)
C13 0.051(4) 0.023(3) 0.037(4) -0.001(3) 0.005(3) -0.004(3)
C14 0.048(4) 0.029(4) 0.034(4) -0.001(3) 0.008(3) 0.005(3)
C15 0.043(4) 0.039(4) 0.052(4) -0.003(3) -0.002(3) 0.001(4)
C16 0.045(4) 0.028(4) 0.045(4) -0.009(3) -0.001(3) 0.002(3)
C30 0.046(4) 0.023(3) 0.031(4) 0.005(3) 0.009(3) 0.010(3)
N31 0.037(3) 0.022(3) 0.032(3) -0.003(2) 0.002(2) 0.004(2)
C40 0.047(4) 0.027(4) 0.042(4) 0.000(3) 0.002(4) 0.007(3)
N41 0.055(4) 0.055(4) 0.056(4) 0.010(3) 0.017(3) 0.008(3)
C50 0.046(4) 0.032(4) 0.025(3) -0.002(3) 0.007(3) 0.006(3)
N51 0.057(4) 0.040(4) 0.044(3) 0.009(3) 0.013(3) 0.015(3)
C60 0.040(4) 0.022(3) 0.036(4) -0.003(3) -0.004(3) 0.006(3)
N61 0.052(4) 0.032(3) 0.031(3) -0.001(2) 0.005(3) 0.008(3)
C70 0.038(4) 0.032(4) 0.029(3) -0.002(3) 0.000(3) 0.001(3)
N71 0.039(3) 0.033(3) 0.051(3) 0.002(3) -0.001(3) 0.001(3)
C80 0.047(4) 0.028(4) 0.048(4) 0.001(3) 0.008(4) 0.006(3)
N81 0.057(4) 0.047(4) 0.066(4) -0.018(3) 0.000(3) -0.012(3)
P1 0.0297(9) 0.0449(11) 0.0534(11) 0.0206(9) -0.0003(8) -0.0039(8)
C101 0.032(4) 0.052(5) 0.080(6) 0.033(4) 0.001(4) -0.006(4)
C102 0.037(4) 0.050(5) 0.102(7) 0.030(5) 0.017(4) 0.002(4)
C103 0.039(5) 0.051(5) 0.162(10) 0.037(6) 0.024(6) 0.015(5)
C104 0.033(6) 0.055(7) 0.274(20) 0.077(10) -0.002(9) -0.005(6)
C105 0.046(6) 0.064(8) 0.218(16) 0.066(9) -0.036(8) -0.014(6)
C106 0.044(5) 0.064(6) 0.141(9) 0.048(6) -0.027(5) -0.013(5)
C111 0.043(4) 0.068(5) 0.050(5) 0.026(4) -0.004(4) 0.004(4)
C112 0.049(5) 0.083(6) 0.055(5) 0.013(4) -0.004(4) -0.024(5)
C113 0.073(6) 0.092(7) 0.065(6) 0.013(5) -0.011(5) -0.044(6)
C114 0.082(7) 0.071(6) 0.070(6) 0.014(5) -0.028(5) -0.027(6)
C115 0.067(6) 0.067(6) 0.054(5) 0.009(4) -0.019(4) -0.015(5)
C116 0.054(5) 0.049(5) 0.059(5) 0.019(4) -0.019(4) -0.011(4)
C121 0.036(4) 0.028(3) 0.042(4) 0.008(3) 0.005(3) 0.003(3)
C122 0.069(5) 0.041(4) 0.054(5) -0.003(3) 0.014(4) -0.018(4)
C123 0.109(7) 0.059(5) 0.033(4) 0.003(4) 0.017(4) -0.037(5)
C124 0.084(6) 0.046(5) 0.045(4) 0.012(4) 0.010(4) 0.001(5)
C125 0.050(5) 0.074(6) 0.050(5) 0.023(4) -0.006(4) 0.000(4)
C126 0.037(4) 0.066(5) 0.052(5) 0.028(4) 0.003(3) 0.006(4)
C131 0.037(4) 0.046(4) 0.042(4) 0.008(3) -0.001(3) -0.001(3)
C132 0.036(4) 0.054(5) 0.053(4) 0.024(4) 0.004(3) -0.008(4)
C133 0.038(4) 0.056(5) 0.043(4) 0.001(4) 0.000(3) -0.002(4)
C134 0.055(5) 0.052(5) 0.039(4) -0.014(3) 0.015(3) -0.016(4)
C135 0.057(5) 0.031(4) 0.037(4) -0.001(3) 0.007(3) -0.011(4)
C136 0.041(4) 0.036(4) 0.030(3) 0.003(3) 0.000(3) -0.005(3)
P2 0.0611(12) 0.0224(9) 0.0250(9) 0.0000(7) 0.0002(8) -0.0051(8)
C201 0.086(6) 0.026(4) 0.020(3) 0.002(3) -0.003(3) -0.010(4)
C202 0.078(6) 0.048(5) 0.068(6) -0.020(4) 0.011(5) -0.020(5)
C203 0.091(7) 0.075(7) 0.091(7) -0.032(5) 0.027(5) -0.048(6)
C204 0.126(9) 0.053(6) 0.051(5) -0.016(4) 0.021(6) -0.054(6)
C205 0.141(9) 0.027(4) 0.032(4) 0.005(3) 0.000(5) -0.023(5)
C206 0.101(6) 0.027(4) 0.040(4) 0.002(3) -0.018(4) -0.011(4)
C211 0.054(4) 0.019(3) 0.033(4) -0.002(3) 0.001(3) 0.006(3)
C212 0.064(5) 0.029(4) 0.034(4) -0.003(3) 0.002(4) 0.016(3)
C213 0.058(5) 0.047(4) 0.046(5) -0.012(3) -0.008(4) 0.023(4)
C214 0.064(5) 0.052(5) 0.048(5) -0.008(4) 0.015(4) 0.024(4)
C215 0.060(5) 0.043(4) 0.036(4) -0.005(3) 0.001(4) 0.019(4)
C216 0.056(5) 0.029(4) 0.039(4) 0.001(3) -0.002(3) 0.012(3)
C221 0.046(4) 0.027(3) 0.029(3) -0.005(3) -0.004(3) -0.005(3)
C222 0.055(4) 0.028(4) 0.029(3) 0.000(3) 0.002(3) -0.008(3)
C223 0.052(4) 0.044(4) 0.035(4) -0.011(3) 0.000(3) -0.003(4)
C224 0.049(4) 0.029(4) 0.042(4) -0.012(3) -0.005(3) -0.002(3)
C225 0.057(4) 0.024(4) 0.044(4) 0.007(3) 0.000(4) -0.003(3)
C226 0.050(4) 0.028(4) 0.034(4) -0.001(3) 0.002(3) -0.002(3)
C231 0.064(5) 0.022(3) 0.029(3) -0.001(3) -0.002(3) 0.001(3)
C232 0.052(4) 0.020(3) 0.036(4) 0.000(3) 0.001(3) -0.006(3)
C233 0.049(4) 0.030(4) 0.035(4) -0.007(3) 0.000(3) -0.003(3)
C234 0.052(4) 0.034(4) 0.033(4) -0.003(3) 0.002(3) 0.002(3)
C235 0.062(5) 0.029(4) 0.027(4) 0.004(3) 0.007(3) -0.002(3)
C236 0.065(5) 0.021(3) 0.034(4) -0.002(3) 0.001(3) -0.004(3)
O300 0.071(4) 0.093(4) 0.053(3) -0.016(3) 0.003(3) 0.015(4)
C301 0.067(6) 0.086(7) 0.079(6) -0.015(5) 0.013(5) 0.009(5)
O400 0.069(4) 0.077(4) 0.111(5) -0.026(4) 0.000(4) -0.033(3)
C401 0.183(13) 0.199(14) 0.078(8) -0.063(9) 0.063(8) -0.158(12)
O500 0.067(8) 0.159(14) 0.103(11) -0.046(10) 0.015(8) -0.021(9)
C501 0.072(13) 0.064(12) 0.137(18) 0.035(12) -0.055(13) -0.029(10)
O600 0.052(7) 0.287(22) 0.030(6) 0.041(9) 0.009(5) 0.057(10)
C601 0.218(30) 0.036(10) 0.148(22) -0.011(12) -0.139(22) -0.018(14)
O810 0.070(7) 0.043(6) 0.104(9) -0.045(6) 0.030(6) -0.015(5)

loop_
_atom_site_label
_atom_site_type_symbol
_atom_site_fract_x
_atom_site_fract_y
_atom_site_fract_z
_atom_site_U_iso_or_equiv
_atom_site_thermal_displace_type
_atom_site_occupancy
_atom_site_calc_flag
_atom_site_refinement_flags
_atom_site_disorder_group
Ru1 Ru 0.5000 0.0000 0.5000 0.0305(2) Uani 1 d S .
Fe1 Fe 0.32410(6) -0.20061(6) 0.40239(3) 0.0324(3) Uani 1 d . .
N1 N 0.5938(3) 0.0328(3) 0.4574(2) 0.0343(13) Uani 1 d . .
C2 C 0.6730(5) 0.0616(4) 0.4687(2) 0.046(2) Uani 1 d . .
H2 H 0.6849(5) 0.0694(4) 0.4971(2) 0.055 Uiso 1 calc R .
C3 C 0.7380(5) 0.0806(4) 0.4419(3) 0.055(2) Uani 1 d . .
H3 H 0.7921(5) 0.1004(4) 0.4523(3) 0.066 Uiso 1 calc R .
C4 C 0.7253(5) 0.0713(5) 0.4005(3) 0.056(2) Uani 1 d D .
C5 C 0.6427(6) 0.0426(5) 0.3887(2) 0.055(2) Uani 1 d . .
H5 H 0.6292(6) 0.0354(5) 0.3604(2) 0.066 Uiso 1 calc R .
C6 C 0.5805(5) 0.0245(4) 0.4169(2) 0.045(2) Uani 1 d . .
H6 H 0.5256(5) 0.0053(4) 0.4071(2) 0.054 Uiso 1 calc R .
C7 C 0.8081(5) 0.0940(6) 0.3775(3) 0.037(2) Uiso 0.50 d PD 1
C8 C 0.8534(8) 0.1826(6) 0.3906(4) 0.036(3) Uiso 0.50 d PD 1
H8A H 0.8728(8) 0.1773(6) 0.4193(4) 0.054 Uiso 0.50 calc PR 1
H8B H 0.8136(8) 0.2343(6) 0.3878(4) 0.054 Uiso 0.50 calc PR 1
H8C H 0.9028(8) 0.1929(6) 0.3732(4) 0.054 Uiso 0.50 calc PR 1
C9 C 0.7792(9) 0.1053(8) 0.3329(3) 0.050(4) Uiso 0.50 d PD 1
H9A H 0.7368(9) 0.1547(8) 0.3308(3) 0.075 Uiso 0.50 calc PR 1
H9B H 0.7536(9) 0.0478(8) 0.3231(3) 0.075 Uiso 0.50 calc PR 1
H9C H 0.8286(9) 0.1207(8) 0.3163(3) 0.075 Uiso 0.50 calc PR 1
C10 C 0.8739(8) 0.0169(7) 0.3796(4) 0.055(4) Uiso 0.50 d PD 1
H10A H 0.8935(8) 0.0084(7) 0.4081(4) 0.082 Uiso 0.50 calc PR 1
H10B H 0.9228(8) 0.0327(7) 0.3627(4) 0.082 Uiso 0.50 calc PR 1
H10C H 0.8477(8) -0.0402(7) 0.3695(4) 0.082 Uiso 0.50 calc PR 1
C7X C 0.7799(6) 0.0854(6) 0.3627(3) 0.037(2) Uiso 0.50 d PD 2
C8X C 0.8354(9) 0.1667(7) 0.3750(4) 0.059(4) Uiso 0.50 d PD 2
H8X1 H 0.7996(9) 0.2216(7) 0.3773(4) 0.088 Uiso 0.50 calc PR 2
H8X2 H 0.8787(9) 0.1769(7) 0.3542(4) 0.088 Uiso 0.50 calc PR 2
H8X3 H 0.8638(9) 0.1541(7) 0.4014(4) 0.088 Uiso 0.50 calc PR 2
C9X C 0.7399(9) 0.1059(8) 0.3207(3) 0.052(4) Uiso 0.50 d PD 2
H9X1 H 0.7036(9) 0.1605(8) 0.3225(3) 0.079 Uiso 0.50 calc PR 2
H9X2 H 0.7051(9) 0.0534(8) 0.3117(3) 0.079 Uiso 0.50 calc PR 2
H9X3 H 0.7852(9) 0.1169(8) 0.3010(3) 0.079 Uiso 0.50 calc PR 2
C10X C 0.8357(8) 0.0007(7) 0.3592(4) 0.052(4) Uiso 0.50 d PD 2
H10D H 0.8001(8) -0.0520(7) 0.3512(4) 0.078 Uiso 0.50 calc PR 2
H10E H 0.8641(8) -0.0116(7) 0.3857(4) 0.078 Uiso 0.50 calc PR 2
H10F H 0.8789(8) 0.0111(7) 0.3384(4) 0.078 Uiso 0.50 calc PR 2
N11 N 0.4275(3) 0.1133(3) 0.47960(14) 0.0330(12) Uani 1 d . .
C12 C 0.4569(4) 0.2006(4) 0.4841(2) 0.036(2) Uani 1 d . .
H12 H 0.5146(4) 0.2095(4) 0.4929(2) 0.044 Uiso 1 calc R .
C13 C 0.4074(4) 0.2761(4) 0.4765(2) 0.037(2) Uani 1 d . .
H13 H 0.4314(4) 0.3354(4) 0.4805(2) 0.044 Uiso 1 calc R .
C14 C 0.3227(4) 0.2686(4) 0.4632(2) 0.037(2) Uani 1 d D .
C15 C 0.2945(5) 0.1794(5) 0.4561(2) 0.045(2) Uani 1 d . .
H15 H 0.2383(5) 0.1692(5) 0.4454(2) 0.054 Uiso 1 calc R .
C16 C 0.3473(4) 0.1055(4) 0.4642(2) 0.039(2) Uani 1 d . .
H16 H 0.3258(4) 0.0456(4) 0.4587(2) 0.047 Uiso 1 calc R .
C17 C 0.2652(6) 0.3534(6) 0.4606(3) 0.045(2) Uiso 0.50 d PD 1
C18 C 0.1768(7) 0.3327(9) 0.4422(4) 0.054(4) Uiso 0.50 d PD 1
H18A H 0.1828(7) 0.3073(9) 0.4146(4) 0.081 Uiso 0.50 calc PR 1
H18B H 0.1432(7) 0.3895(9) 0.4406(4) 0.081 Uiso 0.50 calc PR 1
H18C H 0.1475(7) 0.2881(9) 0.4594(4) 0.081 Uiso 0.50 calc PR 1
C19 C 0.2530(7) 0.3925(8) 0.5033(3) 0.038(3) Uiso 0.50 d PD 1
H19A H 0.2266(7) 0.3461(8) 0.5206(3) 0.058 Uiso 0.50 calc PR 1
H19B H 0.2159(7) 0.4467(8) 0.5015(3) 0.058 Uiso 0.50 calc PR 1
H19C H 0.3087(7) 0.4102(8) 0.5152(3) 0.058 Uiso 0.50 calc PR 1
C20 C 0.3064(8) 0.4278(9) 0.4347(3) 0.051(4) Uiso 0.50 d PD 1
H20A H 0.3150(8) 0.4044(9) 0.4070(3) 0.077 Uiso 0.50 calc PR 1
H20B H 0.3617(8) 0.4451(9) 0.4471(3) 0.077 Uiso 0.50 calc PR 1
H20C H 0.2688(8) 0.4817(9) 0.4334(3) 0.077 Uiso 0.50 calc PR 1
C17X C 0.2625(7) 0.3491(7) 0.4549(4) 0.045(2) Uiso 0.50 d PD 2
C18X C 0.1731(9) 0.3281(13) 0.4697(5) 0.094(6) Uiso 0.50 d PD 2
H18D H 0.1512(9) 0.2728(13) 0.4559(5) 0.141 Uiso 0.50 calc PR 2
H18E H 0.1351(9) 0.3800(13) 0.4633(5) 0.141 Uiso 0.50 calc PR 2
H18F H 0.1752(9) 0.3179(13) 0.4993(5) 0.141 Uiso 0.50 calc PR 2
C19X C 0.2953(12) 0.4347(12) 0.4764(5) 0.117(8) Uiso 0.50 d PD 2
H19D H 0.2995(12) 0.4234(12) 0.5059(5) 0.176 Uiso 0.50 calc PR 2
H19E H 0.2556(12) 0.4857(12) 0.4710(5) 0.176 Uiso 0.50 calc PR 2
H19F H 0.3519(12) 0.4505(12) 0.4661(5) 0.176 Uiso 0.50 calc PR 2
C20X C 0.2564(12) 0.3681(14) 0.4091(4) 0.104(7) Uiso 0.50 d PD 2
H20D H 0.2353(12) 0.3132(14) 0.3948(4) 0.155 Uiso 0.50 calc PR 2
H20E H 0.3132(12) 0.3841(14) 0.3991(4) 0.155 Uiso 0.50 calc PR 2
H20F H 0.2169(12) 0.4193(14) 0.4040(4) 0.155 Uiso 0.50 calc PR 2
C30 C 0.3997(4) -0.1267(4) 0.4370(2) 0.0332(15) Uani 1 d . .
N31 N 0.4396(3) -0.0806(3) 0.45852(15) 0.0300(12) Uani 1 d . .
C40 C 0.2462(4) -0.2133(4) 0.4477(2) 0.039(2) Uani 1 d . .
N41 N 0.2020(4) -0.2170(4) 0.4752(2) 0.055(2) Uani 1 d . .
C50 C 0.3840(4) -0.3122(5) 0.4197(2) 0.0343(15) Uani 1 d . .
N51 N 0.4204(4) -0.3766(4) 0.4301(2) 0.0471(15) Uani 1 d . .
C60 C 0.4042(4) -0.1871(4) 0.3578(2) 0.0329(15) Uani 1 d . .
N61 N 0.4525(4) -0.1780(3) 0.3323(2) 0.0380(13) Uani 1 d . .
C70 C 0.2665(4) -0.0862(5) 0.3867(2) 0.0330(15) Uani 1 d . .
N71 N 0.2341(3) -0.0175(4) 0.3791(2) 0.0408(13) Uani 1 d . .
C80 C 0.2468(5) -0.2740(4) 0.3680(2) 0.041(2) Uani 1 d . .
N81 N 0.2015(4) -0.3176(4) 0.3479(2) 0.057(2) Uani 1 d . .
P1 P 0.15381(11) 1.15477(13) 0.14775(6) 0.0427(5) Uani 1 d . .
C101 C 0.0709(4) 1.2405(5) 0.1491(3) 0.054(2) Uani 1 d . .
C102 C 0.0647(5) 1.2945(5) 0.1841(3) 0.063(2) Uani 1 d . .
H102 H 0.1021(5) 1.2845(5) 0.2070(3) 0.076 Uiso 1 calc R .
C103 C 0.0024(5) 1.3639(6) 0.1851(4) 0.084(3) Uani 1 d . .
H103 H -0.0035(5) 1.4008(6) 0.2089(4) 0.101 Uiso 1 calc R .
C104 C -0.0502(7) 1.3779(8) 0.1510(6) 0.121(6) Uani 1 d . .
H104 H -0.0908(7) 1.4264(8) 0.1512(6) 0.145 Uiso 1 calc R .
C105 C -0.0450(7) 1.3244(9) 0.1177(5) 0.110(5) Uani 1 d . .
H105 H -0.0836(7) 1.3340(9) 0.0952(5) 0.132 Uiso 1 calc R .
C106 C 0.0171(5) 1.2540(6) 0.1156(3) 0.084(3) Uani 1 d . .
H106 H 0.0217(5) 1.2171(6) 0.0917(3) 0.101 Uiso 1 calc R .
C111 C 0.1152(5) 1.0545(6) 0.1222(2) 0.054(2) Uani 1 d . .
C112 C 0.0336(5) 1.0199(6) 0.1312(2) 0.062(2) Uani 1 d . .
H112 H -0.0020(5) 1.0521(6) 0.1495(2) 0.075 Uiso 1 calc R .
C113 C 0.0053(6) 0.9393(7) 0.1134(3) 0.077(3) Uani 1 d . .
H113 H -0.0497(6) 0.9162(7) 0.1197(3) 0.092 Uiso 1 calc R .
C114 C 0.0554(6) 0.8921(7) 0.0868(3) 0.075(3) Uani 1 d . .
H114 H 0.0356(6) 0.8361(7) 0.0750(3) 0.090 Uiso 1 calc R .
C115 C 0.1351(5) 0.9265(6) 0.0770(2) 0.063(2) Uani 1 d . .
H115 H 0.1692(5) 0.8950(6) 0.0578(2) 0.075 Uiso 1 calc R .
C116 C 0.1648(5) 1.0050(5) 0.0947(2) 0.054(2) Uani 1 d . .
H116 H 0.2203(5) 1.0267(5) 0.0883(2) 0.065 Uiso 1 calc R .
C121 C 0.1839(4) 1.1283(4) 0.1998(2) 0.036(2) Uani 1 d . .
C122 C 0.1281(5) 1.0790(5) 0.2234(2) 0.054(2) Uani 1 d . .
H122 H 0.0772(5) 1.0541(5) 0.2115(2) 0.065 Uiso 1 calc R .
C123 C 0.1470(6) 1.0662(5) 0.2647(2) 0.067(2) Uani 1 d . .
H123 H 0.1083(6) 1.0327(5) 0.2810(2) 0.080 Uiso 1 calc R .
C124 C 0.2194(6) 1.1006(5) 0.2820(2) 0.058(2) Uani 1 d . .
H124 H 0.2316(6) 1.0905(5) 0.3103(2) 0.070 Uiso 1 calc R .
C125 C 0.2757(5) 1.1503(6) 0.2588(2) 0.058(2) Uani 1 d . .
H125 H 0.3265(5) 1.1746(6) 0.2711(2) 0.070 Uiso 1 calc R .
C126 C 0.2582(4) 1.1646(5) 0.2179(2) 0.052(2) Uani 1 d . .
H126 H 0.2966(4) 1.1994(5) 0.2019(2) 0.062 Uiso 1 calc R .
C131 C 0.2439(4) 1.1996(5) 0.1210(2) 0.042(2) Uani 1 d . .
C132 C 0.3236(4) 1.1556(5) 0.1247(2) 0.048(2) Uani 1 d . .
H132 H 0.3287(4) 1.1004(5) 0.1401(2) 0.057 Uiso 1 calc R .
C133 C 0.3940(4) 1.1914(5) 0.1064(2) 0.046(2) Uani 1 d . .
H133 H 0.4483(4) 1.1624(5) 0.1094(2) 0.055 Uiso 1 calc R .
C134 C 0.3849(5) 1.2707(5) 0.0832(2) 0.048(2) Uani 1 d . .
H134 H 0.4333(5) 1.2965(5) 0.0705(2) 0.058 Uiso 1 calc R .
C135 C 0.3064(5) 1.3122(4) 0.0786(2) 0.042(2) Uani 1 d . .
H135 H 0.3011(5) 1.3659(4) 0.0622(2) 0.050 Uiso 1 calc R .
C136 C 0.2358(4) 1.2774(4) 0.0972(2) 0.036(2) Uani 1 d . .
H136 H 0.1818(4) 1.3066(4) 0.0938(2) 0.043 Uiso 1 calc R .
P2 P 0.45064(12) 0.84658(11) 0.16566(5) 0.0362(4) Uani 1 d . .
C201 C 0.5209(5) 0.9362(4) 0.1826(2) 0.044(2) Uani 1 d . .
C202 C 0.6083(6) 0.9283(5) 0.1822(2) 0.065(2) Uani 1 d . .
H202 H 0.6341(6) 0.8704(5) 0.1774(2) 0.077 Uiso 1 calc R .
C203 C 0.6588(7) 1.0053(7) 0.1890(3) 0.085(3) Uani 1 d . .
H203 H 0.7193(7) 1.0004(7) 0.1882(3) 0.102 Uiso 1 calc R .
C204 C 0.6215(8) 1.0888(6) 0.1971(2) 0.076(3) Uani 1 d . .
H204 H 0.6563(8) 1.1414(6) 0.2019(2) 0.091 Uiso 1 calc R .
C205 C 0.5366(8) 1.0957(5) 0.1981(2) 0.067(3) Uani 1 d . .
H205 H 0.5115(8) 1.1537(5) 0.2038(2) 0.080 Uiso 1 calc R .
C206 C 0.4846(6) 1.0214(4) 0.1913(2) 0.056(2) Uani 1 d . .
H206 H 0.4242(6) 1.0277(4) 0.1924(2) 0.067 Uiso 1 calc R .
C211 C 0.3544(4) 0.8510(4) 0.1947(2) 0.035(2) Uani 1 d . .
C212 C 0.2757(5) 0.8616(4) 0.1757(2) 0.042(2) Uani 1 d . .
H212 H 0.2718(5) 0.8687(4) 0.1468(2) 0.051 Uiso 1 calc R .
C213 C 0.2028(5) 0.8620(5) 0.1984(2) 0.050(2) Uani 1 d . .
H213 H 0.1484(5) 0.8700(5) 0.1854(2) 0.061 Uiso 1 calc R .
C214 C 0.2095(5) 0.8505(5) 0.2407(2) 0.054(2) Uani 1 d . .
H214 H 0.1589(5) 0.8485(5) 0.2563(2) 0.065 Uiso 1 calc R .
C215 C 0.2882(5) 0.8418(5) 0.2603(2) 0.046(2) Uani 1 d . .
H215 H 0.2918(5) 0.8353(5) 0.2893(2) 0.055 Uiso 1 calc R .
C216 C 0.3616(5) 0.8428(4) 0.2376(2) 0.042(2) Uani 1 d . .
H216 H 0.4163(5) 0.8380(4) 0.2508(2) 0.050 Uiso 1 calc R .
C221 C 0.4995(4) 0.7349(4) 0.1687(2) 0.0341(15) Uani 1 d . .
C222 C 0.5610(4) 0.7135(4) 0.1400(2) 0.037(2) Uani 1 d . .
H222 H 0.5766(4) 0.7573(4) 0.1199(2) 0.045 Uiso 1 calc R .
C223 C 0.5993(4) 0.6272(5) 0.1410(2) 0.044(2) Uani 1 d . .
H223 H 0.6418(4) 0.6125(5) 0.1217(2) 0.052 Uiso 1 calc R .
C224 C 0.5764(4) 0.5627(4) 0.1696(2) 0.040(2) Uani 1 d . .
H224 H 0.6025(4) 0.5038(4) 0.1699(2) 0.048 Uiso 1 calc R .
C225 C 0.5148(4) 0.5846(4) 0.1980(2) 0.042(2) Uani 1 d . .
H225 H 0.4987(4) 0.5402(4) 0.2178(2) 0.050 Uiso 1 calc R .
C226 C 0.4769(4) 0.6698(4) 0.1980(2) 0.037(2) Uani 1 d . .
H226 H 0.4354(4) 0.6843(4) 0.2179(2) 0.045 Uiso 1 calc R .
C231 C 0.4251(4) 0.8664(4) 0.1123(2) 0.038(2) Uani 1 d . .
C232 C 0.3766(4) 0.8007(4) 0.0908(2) 0.036(2) Uani 1 d . .
H232 H 0.3592(4) 0.7461(4) 0.1042(2) 0.043 Uiso 1 calc R .
C233 C 0.3540(4) 0.8152(4) 0.0503(2) 0.038(2) Uani 1 d . .
H233 H 0.3197(4) 0.7714(4) 0.0359(2) 0.046 Uiso 1 calc R .
C234 C 0.3814(4) 0.8939(4) 0.0306(2) 0.040(2) Uani 1 d . .
H234 H 0.3656(4) 0.9042(4) 0.0027(2) 0.048 Uiso 1 calc R .
C235 C 0.4316(4) 0.9574(4) 0.0513(2) 0.040(2) Uani 1 d . .
H235 H 0.4509(4) 1.0106(4) 0.0374(2) 0.047 Uiso 1 calc R .
C236 C 0.4539(4) 0.9447(4) 0.0920(2) 0.040(2) Uani 1 d . .
H236 H 0.4886(4) 0.9886(4) 0.1061(2) 0.048 Uiso 1 calc R .
O300 O 0.5849(4) -0.1862(4) 0.2778(2) 0.072(2) Uani 1 d D .
H300 H 0.5987(34) -0.2376(16) 0.2875(27) 0.108 Uiso 1 calc R .
C301 C 0.6462(5) -0.1225(6) 0.2886(3) 0.077(3) Uani 1 d D .
H30A H 0.6240(15) -0.0606(6) 0.2833(17) 0.115 Uiso 1 calc R .
H30B H 0.6974(15) -0.1326(26) 0.2724(13) 0.115 Uiso 1 calc R .
H30C H 0.6610(28) -0.1288(27) 0.3178(5) 0.115 Uiso 1 calc R .
O400 O 0.1052(4) -0.4284(4) 0.2984(2) 0.086(2) Uani 1 d D .
H400 H 0.1415(52) -0.4048(47) 0.3146(13) 0.128 Uiso 1 calc R .
C401 C 0.1026(8) -0.3806(9) 0.2630(3) 0.153(7) Uani 1 d D .
H40A H 0.0633(55) -0.3286(47) 0.2655(12) 0.229 Uiso 1 calc R .
H40B H 0.0828(71) -0.4207(23) 0.2406(7) 0.229 Uiso 1 calc R .
H40C H 0.1600(15) -0.3577(67) 0.2571(18) 0.229 Uiso 1 calc R .
O800 O 0.1050(13) 1.2779(14) 0.3282(6) 0.162(7) Uiso 0.50 d PD .
O500 O -0.0486(8) -0.1219(11) 0.5316(4) 0.109(5) Uani 0.50 d PD 1
C501 C -0.0895(12) -0.0759(12) 0.5001(6) 0.092(7) Uani 0.50 d PD 1
O610 O 0.0401(6) -0.2628(7) 0.5030(3) 0.059(3) Uiso 0.50 d P 1
O600 O 0.0165(8) -0.3846(15) 0.4803(3) 0.123(7) Uani 0.50 d PD 1
C601 C 0.0860(11) -0.4172(12) 0.4610(6) 0.136(12) Uani 0.50 d PD 1
O700 O 0.1494(9) 0.1477(10) 0.3814(4) 0.089(4) Uiso 0.50 d PD 1
C701 C 0.0643(10) 0.1363(14) 0.3749(6) 0.077(6) Uiso 0.50 d PD 1
C801 C 0.1877(14) 1.3090(19) 0.3281(8) 0.048(7) Uiso 0.25 d PD 1
O810 O 0.0295(7) 1.4032(7) 0.2808(4) 0.072(3) Uani 0.50 d P 1
C802 C 0.1013(21) 1.3347(20) 0.2951(8) 0.063(9) Uiso 0.25 d PD 2
O710 O 0.1028(11) 0.1245(9) 0.3855(4) 0.071(3) Uiso 0.50 d P 2

loop_
_atom_type_symbol
_atom_type_description
_atom_type_scat_dispersion_real
_atom_type_scat_dispersion_imag
_atom_type_scat_source
C C 0.0033 0.0016 'International Tables Vol C Tables 4.2.6.8 and 6.1.1.4'
H H 0.0000 0.0000 'International Tables Vol C Tables 4.2.6.8 and 6.1.1.4'
N N 0.0061 0.0033 'International Tables Vol C Tables 4.2.6.8 and 6.1.1.4'
P P 0.1023 0.0942 'International Tables Vol C Tables 4.2.6.8 and 6.1.1.4'
Fe Fe 0.3463 0.8444 'International Tables Vol C Tables 4.2.6.8 and 6.1.1.4'
Ru Ru -1.2594 0.8363 'International Tables Vol C Tables 4.2.6.8 and 6.1.1.4'
O O 0.0106 0.0060 'International Tables Vol C Tables 4.2.6.8 and 6.1.1.4'

loop_
_geom_angle_atom_site_label_1
_geom_angle_atom_site_label_2
_geom_angle_atom_site_label_3
_geom_angle
_geom_angle_site_symmetry_1
_geom_angle_site_symmetry_3
_geom_angle_publ_flag
N31 Ru1 N31 180.0 . 3_656 ?
N31 Ru1 N1 90.6(2) . . ?
N31 Ru1 N1 89.4(2) 3_656 . ?
N31 Ru1 N1 89.4(2) . 3_656 ?
N31 Ru1 N1 90.6(2) 3_656 3_656 ?
N1 Ru1 N1 180.0 . 3_656 ?
N31 Ru1 N11 89.8(2) . 3_656 ?
N31 Ru1 N11 90.2(2) 3_656 3_656 ?
N1 Ru1 N11 90.5(2) . 3_656 ?
N1 Ru1 N11 89.5(2) 3_656 3_656 ?
N31 Ru1 N11 90.2(2) . . ?
N31 Ru1 N11 89.8(2) 3_656 . ?
N1 Ru1 N11 89.5(2) . . ?
N1 Ru1 N11 90.5(2) 3_656 . ?
N11 Ru1 N11 179.996(1) 3_656 . ?
C30 Fe1 C40 89.6(3) . . ?
C30 Fe1 C80 179.2(3) . . ?
C40 Fe1 C80 89.8(3) . . ?
C30 Fe1 C60 89.2(2) . . ?
C40 Fe1 C60 178.7(3) . . ?
C80 Fe1 C60 91.4(3) . . ?
C30 Fe1 C50 90.6(2) . . ?
C40 Fe1 C50 90.3(2) . . ?
C80 Fe1 C50 89.9(3) . . ?
C60 Fe1 C50 89.3(2) . . ?
C30 Fe1 C70 87.2(2) . . ?
C40 Fe1 C70 89.3(2) . . ?
C80 Fe1 C70 92.3(3) . . ?
C60 Fe1 C70 91.0(2) . . ?
C50 Fe1 C70 177.8(3) . . ?
C6 N1 C2 114.8(6) . . ?
C6 N1 Ru1 122.6(5) . . ?
C2 N1 Ru1 122.6(4) . . ?
N1 C2 C3 124.8(7) . . ?
C4 C3 C2 120.8(8) . . ?
C3 C4 C5 114.4(6) . . ?
C3 C4 C7X 135.3(8) . . ?
C5 C4 C7X 110.3(8) . . ?
C3 C4 C7 110.6(8) . . ?
C5 C4 C7 135.0(8) . . ?
C6 C5 C4 122.2(7) . . ?
N1 C6 C5 123.0(7) . . ?
C9 C7 C10 108.1(6) . . ?
C9 C7 C8 107.7(6) . . ?
C10 C7 C8 107.5(6) . . ?
C9 C7 C4 104.6(8) . . ?
C10 C7 C4 113.0(8) . . ?
C8 C7 C4 115.6(8) . . ?
C10X C7X C8X 109.2(6) . . ?
C10X C7X C9X 108.5(6) . . ?
C8X C7X C9X 107.9(6) . . ?
C10X C7X C4 106.5(8) . . ?
C8X C7X C4 102.5(9) . . ?
C9X C7X C4 121.7(9) . . ?
C16 N11 C12 115.4(5) . . ?
C16 N11 Ru1 122.9(4) . . ?
C12 N11 Ru1 121.5(4) . . ?
N11 C12 C13 123.1(6) . . ?
C12 C13 C14 121.8(6) . . ?
C13 C14 C15 114.9(5) . . ?
C13 C14 C17X 125.2(7) . . ?
C15 C14 C17X 119.9(7) . . ?
C13 C14 C17 120.6(6) . . ?
C15 C14 C17 124.3(7) . . ?
C16 C15 C14 120.8(6) . . ?
N11 C16 C15 123.7(6) . . ?
C19 C17 C20 107.7(6) . . ?
C19 C17 C18 107.8(6) . . ?
C20 C17 C18 108.1(6) . . ?
C19 C17 C14 109.8(8) . . ?
C20 C17 C14 110.5(8) . . ?
C18 C17 C14 112.9(9) . . ?
C19X C17X C20X 108.6(7) . . ?
C19X C17X C18X 108.8(7) . . ?
C20X C17X C18X 108.1(7) . . ?
C19X C17X C14 110.4(11) . . ?
C20X C17X C14 109.9(11) . . ?
C18X C17X C14 110.9(11) . . ?
N31 C30 Fe1 175.6(5) . . ?
C30 N31 Ru1 174.3(5) . . ?
N41 C40 Fe1 176.7(6) . . ?
N51 C50 Fe1 178.7(6) . . ?
N61 C60 Fe1 178.4(5) . . ?
N71 C70 Fe1 177.0(5) . . ?
N81 C80 Fe1 179.6(6) . . ?
C111 P1 C121 110.2(3) . . ?
C111 P1 C131 109.4(3) . . ?
C121 P1 C131 110.2(3) . . ?
C111 P1 C101 110.1(4) . . ?
C121 P1 C101 107.4(4) . . ?
C131 P1 C101 109.4(3) . . ?
C106 C101 C102 121.3(8) . . ?
C106 C101 P1 120.3(8) . . ?
C102 C101 P1 118.4(6) . . ?
C101 C102 C103 119.2(9) . . ?
C104 C103 C102 119.1(12) . . ?
C105 C104 C103 121.5(11) . . ?
C104 C105 C106 120.9(12) . . ?
C101 C106 C105 118.1(11) . . ?
C116 C111 C112 117.8(8) . . ?
C116 C111 P1 122.4(6) . . ?
C112 C111 P1 119.7(7) . . ?
C113 C112 C111 120.0(9) . . ?
C114 C113 C112 120.9(8) . . ?
C113 C114 C115 119.6(9) . . ?
C116 C115 C114 120.4(9) . . ?
C115 C116 C111 121.2(8) . . ?
C122 C121 C126 119.4(6) . . ?
C122 C121 P1 119.0(5) . . ?
C126 C121 P1 121.3(5) . . ?
C121 C122 C123 119.4(7) . . ?
C124 C123 C122 121.1(7) . . ?
C123 C124 C125 120.2(7) . . ?
C126 C125 C124 119.8(7) . . ?
C125 C126 C121 120.1(6) . . ?
C136 C131 C132 119.6(6) . . ?
C136 C131 P1 120.6(5) . . ?
C132 C131 P1 119.7(5) . . ?
C133 C132 C131 120.6(6) . . ?
C132 C133 C134 118.8(7) . . ?
C135 C134 C133 120.6(7) . . ?
C136 C135 C134 121.0(6) . . ?
C135 C136 C131 119.3(6) . . ?
C201 P2 C211 109.1(3) . . ?
C201 P2 C221 112.7(3) . . ?
C211 P2 C221 111.3(3) . . ?
C201 P2 C231 107.7(3) . . ?
C211 P2 C231 109.5(3) . . ?
C221 P2 C231 106.4(3) . . ?
C202 C201 C206 119.1(7) . . ?
C202 C201 P2 122.9(5) . . ?
C206 C201 P2 117.5(6) . . ?
C201 C202 C203 119.7(8) . . ?
C204 C203 C202 120.2(9) . . ?
C205 C204 C203 119.9(8) . . ?
C204 C205 C206 121.6(9) . . ?
C205 C206 C201 119.5(9) . . ?
C212 C211 C216 120.7(6) . . ?
C212 C211 P2 121.1(5) . . ?
C216 C211 P2 118.2(5) . . ?
C213 C212 C211 120.2(6) . . ?
C212 C213 C214 119.3(7) . . ?
C215 C214 C213 121.2(7) . . ?
C216 C215 C214 119.5(6) . . ?
C215 C216 C211 119.0(6) . . ?
C222 C221 C226 119.8(6) . . ?
C222 C221 P2 117.6(5) . . ?
C226 C221 P2 122.5(5) . . ?
C221 C222 C223 119.3(6) . . ?
C224 C223 C222 120.9(6) . . ?
C223 C224 C225 119.5(6) . . ?
C226 C225 C224 120.8(6) . . ?
C225 C226 C221 119.8(6) . . ?
C236 C231 C232 119.8(6) . . ?
C236 C231 P2 121.4(5) . . ?
C232 C231 P2 118.7(4) . . ?
C233 C232 C231 120.1(6) . . ?
C232 C233 C234 119.7(6) . . ?
C235 C234 C233 120.4(6) . . ?
C236 C235 C234 120.8(6) . . ?
C235 C236 C231 119.2(6) . . ?

loop_
_geom_bond_atom_site_label_1
_geom_bond_atom_site_label_2
_geom_bond_distance
_geom_bond_site_symmetry_2
_geom_bond_publ_flag
Ru1 N31 2.011(5) . ?
Ru1 N31 2.011(5) 3_656 ?
Ru1 N1 2.098(5) . ?
Ru1 N1 2.098(5) 3_656 ?
Ru1 N11 2.102(5) 3_656 ?
Ru1 N11 2.102(5) . ?
Fe1 C30 1.944(7) . ?
Fe1 C40 1.945(8) . ?
Fe1 C80 1.950(8) . ?
Fe1 C60 1.950(7) . ?
Fe1 C50 1.952(7) . ?
Fe1 C70 1.958(7) . ?
N1 C6 1.339(8) . ?
N1 C2 1.351(8) . ?
C2 C3 1.384(9) . ?
C3 C4 1.369(11) . ?
C4 C5 1.401(11) . ?
C4 C7X 1.529(9) . ?
C4 C7 1.546(9) . ?
C5 C6 1.379(10) . ?
C7 C9 1.522(8) . ?
C7 C10 1.524(8) . ?
C7 C8 1.528(8) . ?
C7X C10X 1.515(8) . ?
C7X C8X 1.517(8) . ?
C7X C9X 1.523(8) . ?
N11 C16 1.345(8) . ?
N11 C12 1.359(8) . ?
C12 C13 1.363(9) . ?
C13 C14 1.389(9) . ?
C14 C15 1.390(9) . ?
C14 C17X 1.524(9) . ?
C14 C17 1.528(9) . ?
C15 C16 1.378(9) . ?
C17 C19 1.520(8) . ?
C17 C20 1.525(8) . ?
C17 C18 1.526(8) . ?
C17X C19X 1.515(8) . ?
C17X C20X 1.519(8) . ?
C17X C18X 1.520(8) . ?
C30 N31 1.146(7) . ?
C40 N41 1.144(8) . ?
C50 N51 1.144(7) . ?
C60 N61 1.144(7) . ?
C70 N71 1.145(7) . ?
C80 N81 1.148(8) . ?
P1 C111 1.780(9) . ?
P1 C121 1.794(6) . ?
P1 C131 1.796(7) . ?
P1 C101 1.801(8) . ?
C101 C106 1.381(11) . ?
C101 C102 1.390(11) . ?
C102 C103 1.405(11) . ?
C103 C104 1.39(2) . ?
C104 C105 1.34(2) . ?
C105 C106 1.415(15) . ?
C111 C116 1.398(11) . ?
C111 C112 1.409(10) . ?
C112 C113 1.378(12) . ?
C113 C114 1.367(13) . ?
C114 C115 1.388(11) . ?
C115 C116 1.359(10) . ?
C121 C122 1.378(9) . ?
C121 C126 1.396(9) . ?
C122 C123 1.386(10) . ?
C123 C124 1.352(11) . ?
C124 C125 1.378(10) . ?
C125 C126 1.373(10) . ?
C131 C136 1.378(9) . ?
C131 C132 1.404(9) . ?
C132 C133 1.368(9) . ?
C133 C134 1.384(10) . ?
C134 C135 1.373(10) . ?
C135 C136 1.368(9) . ?
P2 C201 1.785(7) . ?
P2 C211 1.797(7) . ?
P2 C221 1.798(6) . ?
P2 C231 1.803(6) . ?
C201 C202 1.370(11) . ?
C201 C206 1.396(10) . ?
C202 C203 1.387(11) . ?
C203 C204 1.376(13) . ?
C204 C205 1.333(12) . ?
C205 C206 1.370(11) . ?
C211 C212 1.374(9) . ?
C211 C216 1.408(9) . ?
C212 C213 1.372(10) . ?
C213 C214 1.391(10) . ?
C214 C215 1.381(10) . ?
C215 C216 1.379(9) . ?
C221 C222 1.392(9) . ?
C221 C226 1.399(8) . ?
C222 C223 1.393(9) . ?
C223 C224 1.377(9) . ?
C224 C225 1.390(9) . ?
C225 C226 1.374(9) . ?
C231 C236 1.397(8) . ?
C231 C232 1.399(8) . ?
C232 C233 1.378(8) . ?
C233 C234 1.387(9) . ?
C234 C235 1.380(9) . ?
C235 C236 1.378(8) . ?
O300 C301 1.374(8) . ?
O400 C401 1.352(9) . ?
O800 C802 1.361(10) . ?
O800 C801 1.369(10) . ?
O500 C501 1.373(10) . ?
O600 C601 1.355(10) . ?
O700 C701 1.353(10) . ?
